data_1555463
loop_
_publ_author_name
'He, Bairong'
'Nie, Han'
'Chen, Long'
'Lou, Xiaoding'
'Hu, Rongrong'
'Qin, Anjun'
'Zhao, Zujin'
'Tang, Ben Zhong'

_publ_section_title
;
 High Fluorescence Efficiencies and Large Stokes Shifts of Folded
 Fluorophores Consisting of a Pair of Alkenyl-Tethered, \p-Stacked
 Oligo-p-phenylenes.
;
_journal_issue 24
_journal_name_full 'Organic letters'
_journal_page_first 6174
_journal_page_last 6177
_journal_paper_doi 10.1021/acs.orglett.5b03152
_journal_volume 17
_journal_year 2015
_chemical_formula_moiety 'C54 H44, C4 H8 O'
_chemical_formula_sum 'C58 H52 O'
_chemical_formula_weight 765.00
_space_group_IT_number 15
_space_group_name_Hall '-C 2yc'
_space_group_name_H-M_alt 'C 1 2/c 1'
_symmetry_cell_setting monoclinic
_symmetry_space_group_name_Hall '-C 2yc'
_symmetry_space_group_name_H-M 'C 1 2/c 1'
_atom_sites_solution_hydrogens geom
_atom_sites_solution_primary direct
_atom_sites_solution_secondary difmap
_audit_creation_method SHELXL-97
_cell_angle_alpha 90.00
_cell_angle_beta 97.824(3)
_cell_angle_gamma 90.00
_cell_formula_units_Z 8
_cell_length_a 30.720(3)
_cell_length_b 17.1740(11)
_cell_length_c 16.3730(12)
_cell_measurement_reflns_used 4361
_cell_measurement_temperature 173(2)
_cell_measurement_theta_max 25.39
_cell_measurement_theta_min 3.08
_cell_volume 8557.7(12)
_computing_structure_refinement 'SHELXL-97 (Sheldrick, 2008)'
_computing_structure_solution 'SHELXS-97 (Sheldrick, 2008)'
_diffrn_ambient_temperature 173(2)
_diffrn_measured_fraction_theta_full 0.978
_diffrn_measured_fraction_theta_max 0.978
_diffrn_measurement_device_type 'PHOTON100 CMOS detector'
_diffrn_measurement_method 'omega scan'
_diffrn_radiation_monochromator 'TRIUMPH curved crystal monochromator'
_diffrn_radiation_source 'fine-focus sealed tube'
_diffrn_radiation_type MoK\a
_diffrn_radiation_wavelength 0.71073
_diffrn_reflns_av_R_equivalents 0.1008
_diffrn_reflns_av_sigmaI/netI 0.1137
_diffrn_reflns_limit_h_max 36
_diffrn_reflns_limit_h_min -36
_diffrn_reflns_limit_k_max 20
_diffrn_reflns_limit_k_min -20
_diffrn_reflns_limit_l_max 18
_diffrn_reflns_limit_l_min -19
_diffrn_reflns_number 23412
_diffrn_reflns_theta_full 25.00
_diffrn_reflns_theta_max 25.00
_diffrn_reflns_theta_min 3.07
_exptl_absorpt_coefficient_mu 0.068
_exptl_absorpt_correction_T_max 0.7452
_exptl_absorpt_correction_T_min 0.4744
_exptl_absorpt_correction_type multi-scan
_exptl_absorpt_process_details 'SADABS (Bruker, 2013)'
_exptl_crystal_colour colorless
_exptl_crystal_density_diffrn 1.188
_exptl_crystal_density_method 'not measured'
_exptl_crystal_description needle
_exptl_crystal_F_000 3264
_exptl_crystal_size_max 0.22
_exptl_crystal_size_mid 0.10
_exptl_crystal_size_min 0.08
_refine_diff_density_max 0.301
_refine_diff_density_min -0.325
_refine_diff_density_rms 0.059
_refine_ls_extinction_method none
_refine_ls_goodness_of_fit_ref 1.188
_refine_ls_hydrogen_treatment constr
_refine_ls_matrix_type full
_refine_ls_number_parameters 582
_refine_ls_number_reflns 7375
_refine_ls_number_restraints 152
_refine_ls_restrained_S_all 1.184
_refine_ls_R_factor_all 0.1893
_refine_ls_R_factor_gt 0.1061
_refine_ls_shift/su_max 0.000
_refine_ls_shift/su_mean 0.000
_refine_ls_structure_factor_coef Fsqd
_refine_ls_weighting_details 'calc w=1/[\s^2^(Fo^2^)+(0.0441P)^2^+43.2081P] where P=(Fo^2^+2Fc^2^)/3'
_refine_ls_weighting_scheme calc
_refine_ls_wR_factor_gt 0.2099
_refine_ls_wR_factor_ref 0.2442
_reflns_number_gt 4049
_reflns_number_total 7375
_reflns_threshold_expression >2sigma(I)
_cod_data_source_file ol5b03152_si_003.cif
_cod_data_source_block 1
_cod_depositor_comments
;
The following automatic conversions were performed:

data item '_symmetry_cell_setting' value 'Monoclinic' was changed to
'monoclinic' in accordance with the
/home/saulius/struct/COD-crude-data/automatic-downloads/DataCite-retrospective/ACS/depositions/lib/dictionaries/cif_core.dic
dictionary named 'cif_core.dic' version 2.4.2 last updated on
2011-04-26.

Automatic conversion script
Id: cif_fix_values 6909 2019-04-08 15:41:33Z antanas 
;
_cod_original_cell_volume 8557.7(11)
_cod_original_sg_symbol_Hall '-C 2yc  '
_cod_original_sg_symbol_H-M 'C2/c  '
_cod_database_code 1555463

loop_
_symmetry_equiv_pos_as_xyz
'x, y, z'
'-x, y, -z+1/2'
'x+1/2, y+1/2, z'
'-x+1/2, y+1/2, -z+1/2'
'-x, -y, -z'
'x, -y, z-1/2'
'-x+1/2, -y+1/2, -z'
'x+1/2, -y+1/2, z-1/2'

loop_
_atom_site_label
_atom_site_type_symbol
_atom_site_fract_x
_atom_site_fract_y
_atom_site_fract_z
_atom_site_U_iso_or_equiv
_atom_site_adp_type
_atom_site_occupancy
_atom_site_symmetry_multiplicity
_atom_site_calc_flag
_atom_site_refinement_flags
_atom_site_disorder_assembly
_atom_site_disorder_group
O1 O 0.0216(3) 0.5481(6) 0.3799(10) 0.114(5) Uani 0.650(10) 1 d PDU A 1
C55 C 0.0423(5) 0.6246(8) 0.3762(17) 0.112(6) Uani 0.650(10) 1 d PDU A 1
H55A H 0.0351 0.6465 0.3201 0.135 Uiso 0.650(10) 1 calc PR A 1
H55B H 0.0307 0.6605 0.4154 0.135 Uiso 0.650(10) 1 calc PR A 1
C56 C 0.0878(4) 0.6185(7) 0.3959(11) 0.085(5) Uani 0.650(10) 1 d PDU A 1
H56A H 0.0986 0.6546 0.4414 0.102 Uiso 0.650(10) 1 calc PR A 1
H56B H 0.1025 0.6314 0.3475 0.102 Uiso 0.650(10) 1 calc PR A 1
C57 C 0.0970(4) 0.5355(8) 0.4219(14) 0.093(5) Uani 0.650(10) 1 d PDU A 1
H57A H 0.1130 0.5081 0.3818 0.112 Uiso 0.650(10) 1 calc PR A 1
H57B H 0.1147 0.5332 0.4770 0.112 Uiso 0.650(10) 1 calc PR A 1
C58 C 0.0550(4) 0.5019(8) 0.4236(13) 0.125(6) Uani 0.650(10) 1 d PDU A 1
H58A H 0.0544 0.4493 0.3988 0.150 Uiso 0.650(10) 1 calc PR A 1
H58B H 0.0495 0.4964 0.4815 0.150 Uiso 0.650(10) 1 calc PR A 1
O1' O 0.0264(8) 0.5895(18) 0.3498(16) 0.130(9) Uani 0.350(10) 1 d PDU A 2
C55' C 0.0526(6) 0.5313(15) 0.3172(14) 0.080(7) Uani 0.350(10) 1 d PDU A 2
H55C H 0.0435 0.4784 0.3318 0.096 Uiso 0.350(10) 1 calc PR A 2
H55D H 0.0504 0.5355 0.2565 0.096 Uiso 0.350(10) 1 calc PR A 2
C56' C 0.0957(5) 0.5482(15) 0.3554(14) 0.068(6) Uani 0.350(10) 1 d PDU A 2
H56C H 0.1096 0.5883 0.3241 0.082 Uiso 0.350(10) 1 calc PR A 2
H56D H 0.1142 0.5008 0.3597 0.082 Uiso 0.350(10) 1 calc PR A 2
C57' C 0.0895(8) 0.578(3) 0.4394(16) 0.115(9) Uani 0.350(10) 1 d PDU A 2
H57C H 0.1024 0.5411 0.4829 0.138 Uiso 0.350(10) 1 calc PR A 2
H57D H 0.1034 0.6294 0.4499 0.138 Uiso 0.350(10) 1 calc PR A 2
C58' C 0.0431(8) 0.583(2) 0.4377(16) 0.124(8) Uani 0.350(10) 1 d PDU A 2
H58C H 0.0350 0.6288 0.4686 0.148 Uiso 0.350(10) 1 calc PR A 2
H58D H 0.0314 0.5353 0.4617 0.148 Uiso 0.350(10) 1 calc PR A 2
C1 C 0.20982(16) 0.1918(3) 0.7520(3) 0.0229(11) Uani 1 1 d . . .
C2 C 0.18670(16) 0.1933(3) 0.6762(3) 0.0237(11) Uani 1 1 d . . .
C3 C 0.24177(16) 0.1288(3) 0.7826(3) 0.0228(11) Uani 1 1 d . . .
C4 C 0.22955(16) 0.0513(3) 0.7925(3) 0.0238(12) Uani 1 1 d . . .
C5 C 0.26227(18) -0.0015(3) 0.8250(3) 0.0288(12) Uani 1 1 d . . .
H5 H 0.2544 -0.0541 0.8332 0.035 Uiso 1 1 calc R . .
C6 C 0.30574(18) 0.0208(3) 0.8452(3) 0.0310(13) Uani 1 1 d . . .
H6 H 0.3270 -0.0163 0.8676 0.037 Uiso 1 1 calc R . .
C7 C 0.31852(17) 0.0973(3) 0.8330(3) 0.0271(12) Uani 1 1 d . . .
C8 C 0.28567(16) 0.1502(3) 0.8043(3) 0.0243(12) Uani 1 1 d . . .
H8 H 0.2935 0.2033 0.7991 0.029 Uiso 1 1 calc R . .
C9 C 0.18420(17) 0.0212(3) 0.7689(3) 0.0244(12) Uani 1 1 d . . .
C10 C 0.14750(18) 0.0604(3) 0.7889(3) 0.0296(13) Uani 1 1 d . . .
H10 H 0.1512 0.1073 0.8198 0.035 Uiso 1 1 calc R . .
C11 C 0.10529(18) 0.0316(3) 0.7642(3) 0.0341(13) Uani 1 1 d . . .
H11 H 0.0807 0.0594 0.7784 0.041 Uiso 1 1 calc R . .
C12 C 0.09873(18) -0.0365(3) 0.7197(3) 0.0343(13) Uani 1 1 d . . .
C13 C 0.13522(19) -0.0765(3) 0.7009(3) 0.0354(14) Uani 1 1 d . . .
H13 H 0.1315 -0.1239 0.6709 0.043 Uiso 1 1 calc R . .
C14 C 0.17708(18) -0.0482(3) 0.7254(3) 0.0309(13) Uani 1 1 d . . .
H14 H 0.2016 -0.0769 0.7122 0.037 Uiso 1 1 calc R . .
C15 C 0.05288(19) -0.0667(4) 0.6916(4) 0.0486(17) Uani 1 1 d . . .
H15A H 0.0502 -0.0811 0.6332 0.073 Uiso 1 1 calc R . .
H15B H 0.0314 -0.0260 0.6990 0.073 Uiso 1 1 calc R . .
H15C H 0.0473 -0.1125 0.7244 0.073 Uiso 1 1 calc R . .
C16 C 0.36512(17) 0.1223(3) 0.8471(3) 0.0310(13) Uani 1 1 d . . .
C17 C 0.37748(18) 0.1964(3) 0.8719(3) 0.0362(14) Uani 1 1 d . . .
H17 H 0.3556 0.2324 0.8834 0.043 Uiso 1 1 calc R . .
C18 C 0.42112(19) 0.2199(4) 0.8805(4) 0.0437(16) Uani 1 1 d . . .
H18 H 0.4285 0.2718 0.8972 0.052 Uiso 1 1 calc R . .
C19 C 0.4541(2) 0.1693(4) 0.8653(4) 0.0518(18) Uani 1 1 d . . .
C20 C 0.4420(2) 0.0949(4) 0.8417(5) 0.068(2) Uani 1 1 d . . .
H20 H 0.4639 0.0588 0.8312 0.082 Uiso 1 1 calc R . .
C21 C 0.3982(2) 0.0711(4) 0.8327(4) 0.0529(18) Uani 1 1 d . . .
H21 H 0.3909 0.0191 0.8165 0.063 Uiso 1 1 calc R . .
C22 C 0.5015(2) 0.1958(5) 0.8751(6) 0.083(3) Uani 1 1 d . . .
H22A H 0.5175 0.1655 0.8382 0.125 Uiso 1 1 calc R . .
H22B H 0.5149 0.1878 0.9323 0.125 Uiso 1 1 calc R . .
H22C H 0.5027 0.2512 0.8612 0.125 Uiso 1 1 calc R . .
C23 C 0.20709(16) 0.2551(3) 0.8144(3) 0.0243(11) Uani 1 1 d . . .
C24 C 0.20931(17) 0.3334(3) 0.7935(3) 0.0318(13) Uani 1 1 d . . .
H24 H 0.2113 0.3476 0.7380 0.038 Uiso 1 1 calc R . .
C25 C 0.20864(19) 0.3906(3) 0.8524(4) 0.0362(14) Uani 1 1 d . . .
H25 H 0.2105 0.4437 0.8372 0.043 Uiso 1 1 calc R . .
C26 C 0.20536(19) 0.3717(3) 0.9324(4) 0.0403(15) Uani 1 1 d . . .
H26 H 0.2045 0.4116 0.9723 0.048 Uiso 1 1 calc R . .
C27 C 0.20324(18) 0.2945(3) 0.9551(3) 0.0348(14) Uani 1 1 d . . .
H27 H 0.2007 0.2811 1.0106 0.042 Uiso 1 1 calc R . .
C28 C 0.20486(17) 0.2366(3) 0.8964(3) 0.0302(13) Uani 1 1 d . . .
H28 H 0.2044 0.1835 0.9126 0.036 Uiso 1 1 calc R . .
C29 C 0.19317(17) 0.1340(3) 0.6122(3) 0.0248(12) Uani 1 1 d . . .
C30 C 0.23365(17) 0.1196(3) 0.5840(3) 0.0241(11) Uani 1 1 d . . .
C31 C 0.23580(17) 0.0583(3) 0.5289(3) 0.0278(12) Uani 1 1 d . . .
H31 H 0.2631 0.0474 0.5102 0.033 Uiso 1 1 calc R . .
C32 C 0.20008(18) 0.0129(3) 0.5006(3) 0.0286(12) Uani 1 1 d . . .
H32 H 0.2031 -0.0290 0.4640 0.034 Uiso 1 1 calc R . .
C33 C 0.15932(17) 0.0283(3) 0.5256(3) 0.0267(12) Uani 1 1 d . . .
C34 C 0.15669(17) 0.0892(3) 0.5806(3) 0.0262(12) Uani 1 1 d . . .
H34 H 0.1290 0.1009 0.5974 0.031 Uiso 1 1 calc R . .
C35 C 0.27358(16) 0.1678(3) 0.6059(3) 0.0239(12) Uani 1 1 d . . .
C36 C 0.27298(17) 0.2486(3) 0.6027(3) 0.0262(12) Uani 1 1 d . . .
H36 H 0.2456 0.2748 0.5912 0.031 Uiso 1 1 calc R . .
C37 C 0.31161(17) 0.2921(3) 0.6161(3) 0.0291(12) Uani 1 1 d . . .
H37 H 0.3102 0.3473 0.6133 0.035 Uiso 1 1 calc R . .
C38 C 0.35200(17) 0.2555(3) 0.6334(3) 0.0300(13) Uani 1 1 d . . .
C39 C 0.35303(18) 0.1751(3) 0.6390(3) 0.0318(13) Uani 1 1 d . . .
H39 H 0.3804 0.1493 0.6528 0.038 Uiso 1 1 calc R . .
C40 C 0.31466(17) 0.1315(3) 0.6249(3) 0.0276(12) Uani 1 1 d . . .
H40 H 0.3162 0.0763 0.6281 0.033 Uiso 1 1 calc R . .
C41 C 0.39419(19) 0.3010(3) 0.6416(4) 0.0426(15) Uani 1 1 d . . .
H41A H 0.4123 0.2873 0.6935 0.064 Uiso 1 1 calc R . .
H41B H 0.3876 0.3569 0.6412 0.064 Uiso 1 1 calc R . .
H41C H 0.4102 0.2886 0.5953 0.064 Uiso 1 1 calc R . .
C42 C 0.12068(18) -0.0208(3) 0.4960(3) 0.0287(12) Uani 1 1 d . . .
C43 C 0.07878(19) 0.0120(3) 0.4767(3) 0.0377(14) Uani 1 1 d . . .
H43 H 0.0747 0.0662 0.4846 0.045 Uiso 1 1 calc R . .
C44 C 0.0433(2) -0.0343(4) 0.4461(4) 0.0491(17) Uani 1 1 d . . .
H44 H 0.0152 -0.0108 0.4330 0.059 Uiso 1 1 calc R . .
C45 C 0.0473(2) -0.1134(4) 0.4341(4) 0.0516(18) Uani 1 1 d . . .
C46 C 0.0888(2) -0.1457(4) 0.4541(4) 0.0487(17) Uani 1 1 d . . .
H46 H 0.0926 -0.2001 0.4468 0.058 Uiso 1 1 calc R . .
C47 C 0.1249(2) -0.1005(3) 0.4847(3) 0.0377(14) Uani 1 1 d . . .
H47 H 0.1528 -0.1245 0.4981 0.045 Uiso 1 1 calc R . .
C48 C 0.0081(3) -0.1630(5) 0.4000(6) 0.089(3) Uani 1 1 d . . .
H48A H 0.0121 -0.1823 0.3452 0.134 Uiso 1 1 calc R . .
H48B H -0.0187 -0.1315 0.3960 0.134 Uiso 1 1 calc R . .
H48C H 0.0056 -0.2072 0.4370 0.134 Uiso 1 1 calc R . .
C49 C 0.14952(17) 0.2485(3) 0.6522(3) 0.0262(12) Uani 1 1 d . . .
C50 C 0.11656(18) 0.2578(3) 0.7010(4) 0.0357(14) Uani 1 1 d . . .
H50 H 0.1179 0.2294 0.7510 0.043 Uiso 1 1 calc R . .
C51 C 0.0814(2) 0.3079(4) 0.6783(4) 0.0466(16) Uani 1 1 d . . .
H51 H 0.0589 0.3133 0.7123 0.056 Uiso 1 1 calc R . .
C52 C 0.0795(2) 0.3495(4) 0.6065(4) 0.0506(18) Uani 1 1 d . . .
H52 H 0.0559 0.3846 0.5913 0.061 Uiso 1 1 calc R . .
C53 C 0.1117(2) 0.3405(3) 0.5564(4) 0.0444(16) Uani 1 1 d . . .
H53 H 0.1101 0.3694 0.5066 0.053 Uiso 1 1 calc R . .
C54 C 0.14639(18) 0.2892(3) 0.5782(3) 0.0321(13) Uani 1 1 d . . .
H54 H 0.1680 0.2820 0.5426 0.039 Uiso 1 1 calc R . .

loop_
_atom_site_aniso_label
_atom_site_aniso_U_11
_atom_site_aniso_U_22
_atom_site_aniso_U_33
_atom_site_aniso_U_23
_atom_site_aniso_U_13
_atom_site_aniso_U_12
O1 0.056(6) 0.086(8) 0.189(12) 0.013(8) -0.021(7) -0.011(6)
C55 0.070(10) 0.081(11) 0.179(16) 0.024(11) -0.005(11) 0.021(9)
C56 0.067(8) 0.070(9) 0.117(12) 0.028(8) 0.005(8) -0.002(7)
C57 0.073(9) 0.054(8) 0.146(14) 0.012(9) -0.013(10) 0.012(7)
C58 0.073(9) 0.068(9) 0.217(16) 0.051(10) -0.041(10) -0.018(7)
O1' 0.097(16) 0.126(19) 0.153(17) 0.004(16) -0.031(13) 0.010(15)
C55' 0.057(12) 0.094(15) 0.095(16) -0.047(13) 0.030(12) -0.018(11)
C56' 0.048(11) 0.073(14) 0.082(14) -0.001(12) 0.006(11) -0.006(10)
C57' 0.081(14) 0.109(18) 0.147(18) -0.010(17) -0.011(15) 0.003(15)
C58' 0.079(14) 0.125(17) 0.163(18) -0.016(16) 0.000(15) 0.013(15)
C1 0.030(3) 0.023(3) 0.016(3) -0.002(2) 0.007(2) 0.000(2)
C2 0.029(3) 0.024(3) 0.021(3) 0.000(2) 0.010(2) 0.002(2)
C3 0.032(3) 0.024(3) 0.013(3) -0.005(2) 0.007(2) 0.002(2)
C4 0.030(3) 0.027(3) 0.015(3) -0.003(2) 0.007(2) 0.003(2)
C5 0.043(3) 0.020(3) 0.023(3) -0.001(2) 0.008(3) 0.000(2)
C6 0.034(3) 0.029(3) 0.029(3) 0.002(2) 0.001(2) 0.002(2)
C7 0.030(3) 0.036(3) 0.016(3) -0.001(2) 0.004(2) 0.003(2)
C8 0.034(3) 0.024(3) 0.015(3) -0.006(2) 0.006(2) -0.002(2)
C9 0.034(3) 0.028(3) 0.013(3) 0.003(2) 0.009(2) 0.003(2)
C10 0.042(3) 0.032(3) 0.016(3) -0.002(2) 0.009(2) -0.001(3)
C11 0.036(3) 0.041(3) 0.027(3) 0.006(3) 0.011(3) 0.003(3)
C12 0.034(3) 0.040(3) 0.029(3) 0.005(3) 0.006(3) -0.002(3)
C13 0.048(4) 0.028(3) 0.029(3) -0.002(2) 0.003(3) -0.007(3)
C14 0.041(3) 0.027(3) 0.025(3) -0.001(2) 0.009(3) 0.000(3)
C15 0.040(4) 0.053(4) 0.052(4) 0.003(3) 0.001(3) -0.011(3)
C16 0.030(3) 0.038(3) 0.024(3) 0.004(2) -0.002(2) 0.005(3)
C17 0.034(3) 0.042(3) 0.033(3) -0.003(3) 0.003(3) -0.001(3)
C18 0.040(4) 0.049(4) 0.041(4) -0.001(3) 0.001(3) -0.010(3)
C19 0.035(4) 0.061(5) 0.057(5) 0.006(4) -0.002(3) 0.000(3)
C20 0.032(4) 0.061(5) 0.109(7) -0.004(5) 0.003(4) 0.011(3)
C21 0.038(4) 0.042(4) 0.076(5) -0.007(4) -0.001(3) 0.005(3)
C22 0.034(4) 0.089(6) 0.122(8) 0.004(6) -0.002(5) -0.009(4)
C23 0.022(3) 0.026(3) 0.026(3) -0.002(2) 0.006(2) 0.000(2)
C24 0.037(3) 0.027(3) 0.031(3) 0.004(2) 0.007(3) -0.003(2)
C25 0.050(4) 0.025(3) 0.035(3) -0.005(3) 0.009(3) 0.003(3)
C26 0.045(4) 0.037(4) 0.040(4) -0.018(3) 0.009(3) 0.001(3)
C27 0.043(3) 0.045(4) 0.018(3) -0.005(3) 0.010(3) -0.003(3)
C28 0.035(3) 0.028(3) 0.028(3) 0.001(2) 0.004(2) 0.000(2)
C29 0.034(3) 0.027(3) 0.015(3) 0.003(2) 0.007(2) 0.004(2)
C30 0.031(3) 0.026(3) 0.016(3) 0.002(2) 0.008(2) 0.004(2)
C31 0.032(3) 0.031(3) 0.022(3) 0.000(2) 0.008(2) 0.008(2)
C32 0.043(3) 0.029(3) 0.016(3) -0.004(2) 0.012(2) 0.005(3)
C33 0.033(3) 0.030(3) 0.018(3) -0.001(2) 0.006(2) 0.001(2)
C34 0.035(3) 0.025(3) 0.019(3) 0.002(2) 0.007(2) 0.005(2)
C35 0.031(3) 0.030(3) 0.012(3) 0.004(2) 0.009(2) 0.005(2)
C36 0.034(3) 0.028(3) 0.017(3) 0.000(2) 0.004(2) 0.003(2)
C37 0.040(3) 0.025(3) 0.024(3) 0.003(2) 0.009(2) 0.004(2)
C38 0.032(3) 0.038(3) 0.023(3) 0.000(2) 0.011(2) 0.000(3)
C39 0.033(3) 0.043(4) 0.021(3) 0.003(2) 0.009(2) 0.003(3)
C40 0.033(3) 0.023(3) 0.029(3) 0.007(2) 0.011(2) 0.006(2)
C41 0.042(4) 0.044(4) 0.042(4) -0.009(3) 0.010(3) -0.008(3)
C42 0.040(3) 0.032(3) 0.017(3) 0.000(2) 0.012(2) -0.002(2)
C43 0.043(4) 0.041(3) 0.030(3) -0.001(3) 0.007(3) 0.002(3)
C44 0.043(4) 0.070(5) 0.033(4) -0.004(3) 0.002(3) -0.008(3)
C45 0.055(4) 0.059(5) 0.041(4) -0.004(3) 0.006(3) -0.024(4)
C46 0.071(5) 0.036(4) 0.042(4) -0.004(3) 0.015(4) -0.018(3)
C47 0.052(4) 0.032(3) 0.032(3) 0.000(3) 0.017(3) -0.004(3)
C48 0.074(6) 0.101(7) 0.089(7) -0.016(5) -0.001(5) -0.049(5)
C49 0.031(3) 0.025(3) 0.023(3) -0.010(2) 0.003(2) 0.002(2)
C50 0.038(3) 0.039(3) 0.031(3) -0.004(3) 0.006(3) 0.009(3)
C51 0.037(3) 0.060(4) 0.044(4) -0.008(3) 0.011(3) 0.014(3)
C52 0.048(4) 0.054(4) 0.047(4) -0.005(3) -0.002(3) 0.023(3)
C53 0.055(4) 0.048(4) 0.029(3) 0.003(3) 0.001(3) 0.020(3)
C54 0.039(3) 0.035(3) 0.022(3) -0.006(2) 0.005(2) 0.012(3)

loop_
_atom_type_symbol
_atom_type_description
_atom_type_scat_dispersion_real
_atom_type_scat_dispersion_imag
_atom_type_scat_source
C C 0.0033 0.0016 'International Tables Vol C Tables 4.2.6.8 and 6.1.1.4'
H H 0.0000 0.0000 'International Tables Vol C Tables 4.2.6.8 and 6.1.1.4'
O O 0.0106 0.0060 'International Tables Vol C Tables 4.2.6.8 and 6.1.1.4'

loop_
_geom_angle_atom_site_label_1
_geom_angle_atom_site_label_2
_geom_angle_atom_site_label_3
_geom_angle
C58 O1 C55 103.6(11)
C56 C55 O1 110.5(10)
C56 C55 H55A 109.6
O1 C55 H55A 109.6
C56 C55 H55B 109.6
O1 C55 H55B 109.6
H55A C55 H55B 108.1
C55 C56 C57 106.3(9)
C55 C56 H56A 110.5
C57 C56 H56A 110.5
C55 C56 H56B 110.5
C57 C56 H56B 110.5
H56A C56 H56B 108.7
C58 C57 C56 104.9(9)
C58 C57 H57A 110.8
C56 C57 H57A 110.8
C58 C57 H57B 110.8
C56 C57 H57B 110.8
H57A C57 H57B 108.9
O1 C58 C57 111.1(10)
O1 C58 H58A 109.4
C57 C58 H58A 109.4
O1 C58 H58B 109.4
C57 C58 H58B 109.4
H58A C58 H58B 108.0
C55' O1' C58' 100(2)
C56' C55' O1' 103.4(16)
C56' C55' H55C 111.1
O1' C55' H55C 111.1
C56' C55' H55D 111.1
O1' C55' H55D 111.1
H55C C55' H55D 109.0
C55' C56' C57' 104.2(13)
C55' C56' H56C 110.9
C57' C56' H56C 110.9
C55' C56' H56D 110.9
C57' C56' H56D 110.9
H56C C56' H56D 108.9
C58' C57' C56' 104.7(13)
C58' C57' H57C 110.8
C56' C57' H57C 110.8
C58' C57' H57D 110.8
C56' C57' H57D 110.8
H57C C57' H57D 108.9
C57' C58' O1' 103.8(17)
C57' C58' H58C 111.0
O1' C58' H58C 111.0
C57' C58' H58D 111.0
O1' C58' H58D 111.0
H58C C58' H58D 109.0
C2 C1 C3 124.1(4)
C2 C1 C23 122.9(5)
C3 C1 C23 112.9(4)
C1 C2 C29 122.1(5)
C1 C2 C49 122.9(5)
C29 C2 C49 114.6(4)
C8 C3 C4 119.1(5)
C8 C3 C1 117.4(4)
C4 C3 C1 123.5(5)
C3 C4 C5 118.0(5)
C3 C4 C9 123.9(4)
C5 C4 C9 118.1(5)
C6 C5 C4 121.9(5)
C6 C5 H5 119.0
C4 C5 H5 119.0
C5 C6 C7 120.5(5)
C5 C6 H6 119.7
C7 C6 H6 119.7
C8 C7 C6 117.3(5)
C8 C7 C16 120.4(5)
C6 C7 C16 122.3(5)
C7 C8 C3 123.1(5)
C7 C8 H8 118.5
C3 C8 H8 118.5
C14 C9 C10 117.4(5)
C14 C9 C4 120.5(5)
C10 C9 C4 122.1(5)
C9 C10 C11 120.8(5)
C9 C10 H10 119.6
C11 C10 H10 119.6
C12 C11 C10 121.1(5)
C12 C11 H11 119.4
C10 C11 H11 119.4
C11 C12 C13 118.3(5)
C11 C12 C15 121.0(5)
C13 C12 C15 120.7(5)
C14 C13 C12 120.7(5)
C14 C13 H13 119.6
C12 C13 H13 119.6
C13 C14 C9 121.7(5)
C13 C14 H14 119.2
C9 C14 H14 119.2
C12 C15 H15A 109.5
C12 C15 H15B 109.5
H15A C15 H15B 109.5
C12 C15 H15C 109.5
H15A C15 H15C 109.5
H15B C15 H15C 109.5
C17 C16 C21 117.2(5)
C17 C16 C7 122.4(5)
C21 C16 C7 120.3(5)
C16 C17 C18 121.6(6)
C16 C17 H17 119.2
C18 C17 H17 119.2
C19 C18 C17 121.2(6)
C19 C18 H18 119.4
C17 C18 H18 119.4
C20 C19 C18 117.4(6)
C20 C19 C22 122.0(6)
C18 C19 C22 120.7(6)
C19 C20 C21 121.6(6)
C19 C20 H20 119.2
C21 C20 H20 119.2
C16 C21 C20 120.9(6)
C16 C21 H21 119.5
C20 C21 H21 119.5
C19 C22 H22A 109.5
C19 C22 H22B 109.5
H22A C22 H22B 109.5
C19 C22 H22C 109.5
H22A C22 H22C 109.5
H22B C22 H22C 109.5
C28 C23 C24 117.9(5)
C28 C23 C1 120.5(5)
C24 C23 C1 121.5(5)
C25 C24 C23 120.6(5)
C25 C24 H24 119.7
C23 C24 H24 119.7
C26 C25 C24 120.8(5)
C26 C25 H25 119.6
C24 C25 H25 119.6
C25 C26 C27 119.9(5)
C25 C26 H26 120.1
C27 C26 H26 120.1
C26 C27 C28 119.6(5)
C26 C27 H27 120.2
C28 C27 H27 120.2
C27 C28 C23 121.1(5)
C27 C28 H28 119.5
C23 C28 H28 119.5
C34 C29 C30 118.7(5)
C34 C29 C2 117.3(5)
C30 C29 C2 124.0(5)
C31 C30 C29 117.9(5)
C31 C30 C35 117.9(5)
C29 C30 C35 124.1(4)
C32 C31 C30 122.7(5)
C32 C31 H31 118.6
C30 C31 H31 118.6
C31 C32 C33 120.1(5)
C31 C32 H32 120.0
C33 C32 H32 120.0
C34 C33 C32 117.8(5)
C34 C33 C42 121.7(5)
C32 C33 C42 120.5(5)
C33 C34 C29 122.7(5)
C33 C34 H34 118.7
C29 C34 H34 118.7
C36 C35 C40 117.3(5)
C36 C35 C30 122.9(5)
C40 C35 C30 119.6(5)
C35 C36 C37 121.5(5)
C35 C36 H36 119.2
C37 C36 H36 119.2
C38 C37 C36 120.5(5)
C38 C37 H37 119.7
C36 C37 H37 119.7
C39 C38 C37 118.6(5)
C39 C38 C41 120.1(5)
C37 C38 C41 121.2(5)
C38 C39 C40 121.0(5)
C38 C39 H39 119.5
C40 C39 H39 119.5
C39 C40 C35 121.0(5)
C39 C40 H40 119.5
C35 C40 H40 119.5
C38 C41 H41A 109.5
C38 C41 H41B 109.5
H41A C41 H41B 109.5
C38 C41 H41C 109.5
H41A C41 H41C 109.5
H41B C41 H41C 109.5
C47 C42 C43 117.7(5)
C47 C42 C33 121.3(5)
C43 C42 C33 121.0(5)
C44 C43 C42 120.3(6)
C44 C43 H43 119.9
C42 C43 H43 119.9
C45 C44 C43 122.2(6)
C45 C44 H44 118.9
C43 C44 H44 118.9
C44 C45 C46 117.3(6)
C44 C45 C48 121.4(7)
C46 C45 C48 121.3(7)
C45 C46 C47 121.5(6)
C45 C46 H46 119.2
C47 C46 H46 119.2
C46 C47 C42 121.0(6)
C46 C47 H47 119.5
C42 C47 H47 119.5
C45 C48 H48A 109.5
C45 C48 H48B 109.5
H48A C48 H48B 109.5
C45 C48 H48C 109.5
H48A C48 H48C 109.5
H48B C48 H48C 109.5
C50 C49 C54 118.5(5)
C50 C49 C2 120.9(5)
C54 C49 C2 120.5(5)
C49 C50 C51 121.3(6)
C49 C50 H50 119.3
C51 C50 H50 119.3
C52 C51 C50 119.6(6)
C52 C51 H51 120.2
C50 C51 H51 120.2
C51 C52 C53 120.2(6)
C51 C52 H52 119.9
C53 C52 H52 119.9
C52 C53 C54 120.3(6)
C52 C53 H53 119.8
C54 C53 H53 119.8
C49 C54 C53 120.1(5)
C49 C54 H54 119.9
C53 C54 H54 119.9

loop_
_geom_bond_atom_site_label_1
_geom_bond_atom_site_label_2
_geom_bond_distance
O1 C58 1.413(13)
O1 C55 1.465(13)
C55 C56 1.394(14)
C55 H55A 0.9900
C55 H55B 0.9900
C56 C57 1.503(15)
C56 H56A 0.9900
C56 H56B 0.9900
C57 C58 1.416(13)
C57 H57A 0.9900
C57 H57B 0.9900
C58 H58A 0.9900
C58 H58B 0.9900
O1' C55' 1.431(17)
O1' C58' 1.466(17)
C55' C56' 1.416(16)
C55' H55C 0.9900
C55' H55D 0.9900
C56' C57' 1.50(2)
C56' H56C 0.9900
C56' H56D 0.9900
C57' C58' 1.425(16)
C57' H57C 0.9900
C57' H57D 0.9900
C58' H58C 0.9900
C58' H58D 0.9900
C1 C2 1.344(7)
C1 C3 1.500(7)
C1 C23 1.501(7)
C2 C29 1.494(7)
C2 C49 1.496(7)
C3 C8 1.396(7)
C3 C4 1.399(7)
C4 C5 1.404(7)
C4 C9 1.487(7)
C5 C6 1.386(7)
C5 H5 0.9500
C6 C7 1.393(7)
C6 H6 0.9500
C7 C8 1.391(7)
C7 C16 1.482(7)
C8 H8 0.9500
C9 C14 1.390(7)
C9 C10 1.390(7)
C10 C11 1.395(7)
C10 H10 0.9500
C11 C12 1.378(8)
C11 H11 0.9500
C12 C13 1.385(8)
C12 C15 1.513(8)
C13 C14 1.382(7)
C13 H13 0.9500
C14 H14 0.9500
C15 H15A 0.9800
C15 H15B 0.9800
C15 H15C 0.9800
C16 C17 1.373(8)
C16 C21 1.388(8)
C17 C18 1.389(8)
C17 H17 0.9500
C18 C19 1.382(9)
C18 H18 0.9500
C19 C20 1.371(9)
C19 C22 1.514(9)
C20 C21 1.393(9)
C20 H20 0.9500
C21 H21 0.9500
C22 H22A 0.9800
C22 H22B 0.9800
C22 H22C 0.9800
C23 C28 1.390(7)
C23 C24 1.393(7)
C24 C25 1.379(7)
C24 H24 0.9500
C25 C26 1.366(8)
C25 H25 0.9500
C26 C27 1.381(8)
C26 H26 0.9500
C27 C28 1.389(7)
C27 H27 0.9500
C28 H28 0.9500
C29 C34 1.399(7)
C29 C30 1.406(7)
C30 C31 1.393(7)
C30 C35 1.484(7)
C31 C32 1.374(7)
C31 H31 0.9500
C32 C33 1.395(7)
C32 H32 0.9500
C33 C34 1.389(7)
C33 C42 1.482(7)
C34 H34 0.9500
C35 C36 1.387(7)
C35 C40 1.404(7)
C36 C37 1.394(7)
C36 H36 0.9500
C37 C38 1.386(7)
C37 H37 0.9500
C38 C39 1.383(8)
C38 C41 1.504(7)
C39 C40 1.389(7)
C39 H39 0.9500
C40 H40 0.9500
C41 H41A 0.9800
C41 H41B 0.9800
C41 H41C 0.9800
C42 C47 1.391(7)
C42 C43 1.401(8)
C43 C44 1.388(8)
C43 H43 0.9500
C44 C45 1.380(9)
C44 H44 0.9500
C45 C46 1.387(9)
C45 C48 1.519(9)
C46 C47 1.389(8)
C46 H46 0.9500
C47 H47 0.9500
C48 H48A 0.9800
C48 H48B 0.9800
C48 H48C 0.9800
C49 C50 1.382(7)
C49 C54 1.390(7)
C50 C51 1.391(8)
C50 H50 0.9500
C51 C52 1.369(9)
C51 H51 0.9500
C52 C53 1.376(9)
C52 H52 0.9500
C53 C54 1.392(7)
C53 H53 0.9500
C54 H54 0.9500
